data_2208677
loop_
_publ_author_name
'Dong-Yan Xu'
'Ying Liu'
'Ming-Li Liu'
'Jun-Fa Wei'
'Jian-Min Dou'

_publ_section_title
;
 [2-Oxido-1-naphthaldehyde
 (2-hydroxybenzoyl)hydrazonato]pyridinecopper(II)
;
_journal_coeditor_code NG2007
_journal_issue 4
_journal_name_full 'Acta Crystallographica Section E'
_journal_page_first m671
_journal_page_last m673
_journal_paper_doi 10.1107/S1600536806006696
_journal_volume 62
_journal_year 2006
_chemical_formula_iupac '[Cu (C18 H12 N2 O3) (C5 H5 N)]'
_chemical_formula_moiety 'C23 H17 Cu N3 O3'
_chemical_formula_sum 'C23 H17 Cu N3 O3'
_chemical_formula_weight 446.94
_chemical_name_systematic
;
[2-Oxido-1-naphthaldehyde (2-hydroxybenzoyl)hydrazonato]pyridinecopper(II)
;
_space_group_IT_number 14
_symmetry_cell_setting monoclinic
_symmetry_space_group_name_Hall '-P 2ybc'
_symmetry_space_group_name_H-M 'P 1 21/c 1'
_atom_sites_solution_hydrogens geom
_atom_sites_solution_primary direct
_atom_sites_solution_secondary difmap
_audit_creation_method SHELXL97
_cell_angle_alpha 90.00
_cell_angle_beta 105.397(3)
_cell_angle_gamma 90.00
_cell_formula_units_Z 4
_cell_length_a 11.745(2)
_cell_length_b 8.1666(17)
_cell_length_c 20.380(4)
_cell_measurement_reflns_used 2185
_cell_measurement_temperature 298(2)
_cell_measurement_theta_max 22.804
_cell_measurement_theta_min 2.356
_cell_volume 1884.6(6)
_computing_cell_refinement 'SAINT (Siemens, 1996)'
_computing_data_collection 'SMART (Siemens, 1996)'
_computing_data_reduction SAINT
_computing_molecular_graphics 'SHELXTL (Sheldrick, 1997b)'
_computing_publication_material SHELXTL
_computing_structure_refinement 'SHELXL97 (Sheldrick, 1997a)'
_computing_structure_solution 'SHELXS97 (Sheldrick, 1997a)'
_diffrn_ambient_temperature 298(2)
_diffrn_measured_fraction_theta_full 0.998
_diffrn_measured_fraction_theta_max 0.998
_diffrn_measurement_device_type 'Siemens SMART CCD area-detector'
_diffrn_measurement_method '\f and \w'
_diffrn_radiation_monochromator graphite
_diffrn_radiation_source 'fine-focus sealed tube'
_diffrn_radiation_type MoK\a
_diffrn_radiation_wavelength 0.71073
_diffrn_reflns_av_R_equivalents 0.0381
_diffrn_reflns_av_sigmaI/netI 0.0458
_diffrn_reflns_limit_h_max 14
_diffrn_reflns_limit_h_min -10
_diffrn_reflns_limit_k_max 9
_diffrn_reflns_limit_k_min -9
_diffrn_reflns_limit_l_max 24
_diffrn_reflns_limit_l_min -23
_diffrn_reflns_number 9587
_diffrn_reflns_theta_full 25.15
_diffrn_reflns_theta_max 25.15
_diffrn_reflns_theta_min 1.80
_diffrn_standards_number 0
_exptl_absorpt_coefficient_mu 1.191
_exptl_absorpt_correction_T_max 0.8703
_exptl_absorpt_correction_T_min 0.7315
_exptl_absorpt_correction_type multi-scan
_exptl_absorpt_process_details '(SADABS; Sheldrick, 1996)'
_exptl_crystal_colour dark-green
_exptl_crystal_density_diffrn 1.575
_exptl_crystal_density_method 'not measured'
_exptl_crystal_description block
_exptl_crystal_F_000 916
_exptl_crystal_size_max 0.28
_exptl_crystal_size_mid 0.21
_exptl_crystal_size_min 0.12
_refine_diff_density_max 0.415
_refine_diff_density_min -0.219
_refine_ls_extinction_method none
_refine_ls_goodness_of_fit_ref 1.017
_refine_ls_hydrogen_treatment constr
_refine_ls_matrix_type full
_refine_ls_number_parameters 271
_refine_ls_number_reflns 3369
_refine_ls_number_restraints 0
_refine_ls_restrained_S_all 1.017
_refine_ls_R_factor_all 0.0627
_refine_ls_R_factor_gt 0.0447
_refine_ls_shift/su_max 0.001
_refine_ls_shift/su_mean 0.001
_refine_ls_structure_factor_coef Fsqd
_refine_ls_weighting_details 'calc w = 1/[\s^2^(Fo^2^)+(0.0671P)^2^] where P=(Fo^2^+2Fc^2^)/3'
_refine_ls_weighting_scheme calc
_refine_ls_wR_factor_gt 0.1083
_refine_ls_wR_factor_ref 0.1174
_reflns_number_gt 2557
_reflns_number_total 3369
_reflns_threshold_expression I>2\s(I)
_cod_data_source_file ng2007.cif
_cod_data_source_block I
_cod_original_cell_volume 1884.5(7)
_cod_original_sg_symbol_H-M 'P 21/c'
_cod_database_code 2208677
_cod_database_fobs_code 2208677

loop_
_symmetry_equiv_pos_as_xyz
'x, y, z'
'-x, y+1/2, -z+1/2'
'-x, -y, -z'
'x, -y-1/2, z-1/2'

loop_
_atom_site_type_symbol
_atom_site_label
_atom_site_fract_x
_atom_site_fract_y
_atom_site_fract_z
_atom_site_U_iso_or_equiv
_atom_site_adp_type
_atom_site_calc_flag
_atom_site_refinement_flags
_atom_site_occupancy
Cu Cu1 0.37035(3) 0.35584(5) 0.538908(19) 0.04049(17) Uani d . 1
N N1 0.4003(2) 0.3662(3) 0.45168(13) 0.0359(6) Uani d . 1
N N2 0.5022(2) 0.2846(3) 0.44709(13) 0.0398(6) Uani d . 1
N N3 0.3656(2) 0.3512(3) 0.63614(14) 0.0429(7) Uani d . 1
O O1 0.22946(18) 0.4762(3) 0.50983(11) 0.0451(6) Uani d . 1
O O2 0.51191(18) 0.2262(3) 0.55857(11) 0.0430(5) Uani d . 1
O O3 0.6526(2) 0.1424(3) 0.39276(13) 0.0728(9) Uani d . 1
H H3 0.5959 0.1997 0.3941 0.109 Uiso calc R 1
C C1 0.3401(3) 0.4425(4) 0.39870(16) 0.0370(7) Uani d . 1
H H1 0.3697 0.4427 0.3606 0.044 Uiso calc R 1
C C2 0.2323(3) 0.5267(4) 0.39339(15) 0.0356(7) Uani d . 1
C C3 0.1841(3) 0.5376(4) 0.44958(17) 0.0399(8) Uani d . 1
C C4 0.0754(3) 0.6247(4) 0.44113(19) 0.0472(9) Uani d . 1
H H4 0.0419 0.6322 0.4776 0.057 Uiso calc R 1
C C5 0.0208(3) 0.6960(4) 0.3817(2) 0.0524(9) Uani d . 1
H H5 -0.0497 0.7514 0.3783 0.063 Uiso calc R 1
C C6 0.0664(3) 0.6897(4) 0.32421(18) 0.0449(8) Uani d . 1
C C7 0.0093(3) 0.7674(4) 0.2627(2) 0.0559(9) Uani d . 1
H H7 -0.0603 0.8244 0.2600 0.067 Uiso calc R 1
C C8 0.0519(3) 0.7621(5) 0.20754(19) 0.0563(10) Uani d . 1
H H8 0.0122 0.8139 0.1673 0.068 Uiso calc R 1
C C9 0.1566(3) 0.6772(5) 0.2121(2) 0.0564(10) Uani d . 1
H H9 0.1867 0.6714 0.1743 0.068 Uiso calc R 1
C C10 0.2158(3) 0.6022(4) 0.27137(17) 0.0472(9) Uani d . 1
H H10 0.2863 0.5482 0.2731 0.057 Uiso calc R 1
C C11 0.1731(3) 0.6042(4) 0.32986(17) 0.0389(8) Uani d . 1
C C12 0.5519(3) 0.2132(4) 0.50576(17) 0.0366(7) Uani d . 1
C C13 0.6577(3) 0.1120(4) 0.51070(17) 0.0376(7) Uani d . 1
C C14 0.7017(3) 0.0795(5) 0.45528(18) 0.0493(9) Uani d . 1
C C15 0.8002(3) -0.0206(5) 0.4634(2) 0.0617(11) Uani d . 1
H H15 0.8289 -0.0442 0.4261 0.074 Uiso calc R 1
C C16 0.8552(3) -0.0846(5) 0.5255(2) 0.0609(11) Uani d . 1
H H16 0.9218 -0.1498 0.5304 0.073 Uiso calc R 1
C C17 0.8131(3) -0.0535(4) 0.5806(2) 0.0577(10) Uani d . 1
H H17 0.8502 -0.0983 0.6228 0.069 Uiso calc R 1
C C18 0.7155(3) 0.0445(4) 0.57320(17) 0.0449(8) Uani d . 1
H H18 0.6875 0.0662 0.6109 0.054 Uiso calc R 1
C C19 0.4437(4) 0.2628(5) 0.68190(19) 0.0681(12) Uani d . 1
H H19 0.4973 0.1991 0.6668 0.082 Uiso calc R 1
C C20 0.4491(4) 0.2606(6) 0.7490(2) 0.0763(13) Uani d . 1
H H20 0.5062 0.1982 0.7790 0.092 Uiso calc R 1
C C21 0.3704(4) 0.3502(4) 0.77237(19) 0.0602(11) Uani d . 1
H H21 0.3730 0.3516 0.8184 0.072 Uiso calc R 1
C C22 0.2879(4) 0.4379(5) 0.72634(19) 0.0633(11) Uani d . 1
H H22 0.2311 0.4979 0.7402 0.076 Uiso calc R 1
C C23 0.2891(3) 0.4370(5) 0.65940(18) 0.0535(9) Uani d . 1
H H23 0.2333 0.4998 0.6287 0.064 Uiso calc R 1

loop_
_atom_site_aniso_label
_atom_site_aniso_U_11
_atom_site_aniso_U_22
_atom_site_aniso_U_33
_atom_site_aniso_U_12
_atom_site_aniso_U_13
_atom_site_aniso_U_23
Cu1 0.0381(3) 0.0503(3) 0.0345(3) 0.00528(18) 0.01215(18) -0.00078(18)
N1 0.0336(14) 0.0389(15) 0.0346(15) 0.0011(12) 0.0081(12) -0.0045(12)
N2 0.0336(14) 0.0468(16) 0.0402(17) 0.0070(13) 0.0121(12) -0.0024(13)
N3 0.0428(16) 0.0491(17) 0.0378(16) 0.0070(13) 0.0125(13) 0.0005(13)
O1 0.0427(13) 0.0544(15) 0.0407(14) 0.0080(11) 0.0156(11) 0.0001(11)
O2 0.0407(13) 0.0546(14) 0.0354(13) 0.0069(11) 0.0130(10) 0.0010(11)
O3 0.0677(18) 0.109(2) 0.0475(17) 0.0357(16) 0.0260(14) 0.0031(15)
C1 0.0383(18) 0.0421(19) 0.0321(18) -0.0011(15) 0.0120(14) -0.0037(15)
C2 0.0339(17) 0.0345(17) 0.0365(18) -0.0026(14) 0.0061(14) -0.0065(14)
C3 0.0370(18) 0.0385(19) 0.044(2) -0.0013(15) 0.0097(15) -0.0054(15)
C4 0.042(2) 0.049(2) 0.054(2) 0.0068(16) 0.0196(17) -0.0035(17)
C5 0.040(2) 0.049(2) 0.066(3) 0.0110(17) 0.0116(18) -0.0017(19)
C6 0.043(2) 0.0376(19) 0.050(2) -0.0004(15) 0.0059(17) -0.0030(16)
C7 0.048(2) 0.051(2) 0.062(3) 0.0077(18) 0.0019(19) 0.0046(19)
C8 0.056(2) 0.054(2) 0.051(2) -0.0073(19) -0.0016(19) 0.0113(19)
C9 0.061(2) 0.057(2) 0.049(2) -0.010(2) 0.0091(19) 0.0021(18)
C10 0.044(2) 0.050(2) 0.044(2) -0.0006(16) 0.0060(16) -0.0008(16)
C11 0.0373(18) 0.0321(17) 0.044(2) -0.0039(14) 0.0042(15) -0.0044(14)
C12 0.0356(17) 0.0346(18) 0.041(2) -0.0036(14) 0.0127(15) -0.0052(15)
C13 0.0345(17) 0.0319(17) 0.045(2) -0.0010(14) 0.0091(15) -0.0035(14)
C14 0.048(2) 0.056(2) 0.043(2) 0.0082(18) 0.0110(17) -0.0062(17)
C15 0.056(2) 0.067(3) 0.068(3) 0.014(2) 0.026(2) -0.013(2)
C16 0.046(2) 0.051(2) 0.084(3) 0.0124(18) 0.015(2) -0.007(2)
C17 0.049(2) 0.046(2) 0.072(3) 0.0087(18) 0.008(2) 0.009(2)
C18 0.046(2) 0.0392(19) 0.050(2) 0.0013(16) 0.0134(16) 0.0017(16)
C19 0.075(3) 0.090(3) 0.043(2) 0.039(3) 0.022(2) 0.006(2)
C20 0.089(3) 0.099(3) 0.041(2) 0.043(3) 0.017(2) 0.014(2)
C21 0.083(3) 0.061(3) 0.041(2) 0.016(2) 0.025(2) 0.0055(19)
C22 0.080(3) 0.069(3) 0.051(2) 0.028(2) 0.035(2) 0.006(2)
C23 0.054(2) 0.065(2) 0.043(2) 0.0187(19) 0.0148(17) 0.0063(19)

loop_
_atom_type_symbol
_atom_type_description
_atom_type_scat_dispersion_real
_atom_type_scat_dispersion_imag
_atom_type_scat_source
C C 0.0033 0.0016 'International Tables Vol C Tables 4.2.6.8 and 6.1.1.4'
H H 0.0000 0.0000 'International Tables Vol C Tables 4.2.6.8 and 6.1.1.4'
N N 0.0061 0.0033 'International Tables Vol C Tables 4.2.6.8 and 6.1.1.4'
O O 0.0106 0.0060 'International Tables Vol C Tables 4.2.6.8 and 6.1.1.4'
Cu Cu 0.3201 1.2651 'International Tables Vol C Tables 4.2.6.8 and 6.1.1.4'

loop_
_geom_angle_atom_site_label_1
_geom_angle_atom_site_label_2
_geom_angle_atom_site_label_3
_geom_angle
_geom_angle_publ_flag
O1 Cu1 N1 92.75(10) yes
O1 Cu1 O2 173.84(9) yes
N1 Cu1 O2 81.66(10) yes
O1 Cu1 N3 93.94(10) yes
N1 Cu1 N3 171.13(11) yes
O2 Cu1 N3 91.89(10) yes
C1 N1 N2 117.8(2) ?
C1 N1 Cu1 127.6(2) ?
N2 N1 Cu1 114.59(19) ?
C12 N2 N1 109.3(2) ?
C23 N3 C19 116.3(3) ?
C23 N3 Cu1 123.1(2) ?
C19 N3 Cu1 120.6(2) ?
C3 O1 Cu1 127.19(19) ?
C12 O2 Cu1 111.0(2) ?
C14 O3 H3 109.5 ?
N1 C1 C2 125.4(3) ?
N1 C1 H1 117.3 ?
C2 C1 H1 117.3 ?
C3 C2 C1 120.8(3) ?
C3 C2 C11 120.0(3) ?
C1 C2 C11 119.2(3) ?
O1 C3 C2 126.1(3) ?
O1 C3 C4 115.7(3) ?
C2 C3 C4 118.1(3) ?
C5 C4 C3 121.4(3) ?
C5 C4 H4 119.3 ?
C3 C4 H4 119.3 ?
C4 C5 C6 122.4(3) ?
C4 C5 H5 118.8 ?
C6 C5 H5 118.8 ?
C7 C6 C5 121.8(3) ?
C7 C6 C11 119.9(3) ?
C5 C6 C11 118.3(3) ?
C8 C7 C6 122.4(4) ?
C8 C7 H7 118.8 ?
C6 C7 H7 118.8 ?
C7 C8 C9 118.5(4) ?
C7 C8 H8 120.8 ?
C9 C8 H8 120.8 ?
C10 C9 C8 121.0(4) ?
C10 C9 H9 119.5 ?
C8 C9 H9 119.5 ?
C9 C10 C11 122.0(3) ?
C9 C10 H10 119.0 ?
C11 C10 H10 119.0 ?
C10 C11 C6 116.4(3) ?
C10 C11 C2 124.0(3) ?
C6 C11 C2 119.7(3) ?
O2 C12 N2 123.4(3) ?
O2 C12 C13 118.5(3) ?
N2 C12 C13 118.1(3) ?
C14 C13 C18 118.3(3) ?
C14 C13 C12 122.8(3) ?
C18 C13 C12 118.9(3) ?
O3 C14 C13 122.5(3) ?
O3 C14 C15 118.0(3) ?
C13 C14 C15 119.6(3) ?
C16 C15 C14 120.7(3) ?
C16 C15 H15 119.7 ?
C14 C15 H15 119.7 ?
C15 C16 C17 120.4(4) ?
C15 C16 H16 119.8 ?
C17 C16 H16 119.8 ?
C16 C17 C18 119.5(4) ?
C16 C17 H17 120.3 ?
C18 C17 H17 120.3 ?
C17 C18 C13 121.5(3) ?
C17 C18 H18 119.2 ?
C13 C18 H18 119.2 ?
N3 C19 C20 123.6(3) ?
N3 C19 H19 118.2 ?
C20 C19 H19 118.2 ?
C19 C20 C21 119.5(4) ?
C19 C20 H20 120.3 ?
C21 C20 H20 120.3 ?
C22 C21 C20 117.9(4) ?
C22 C21 H21 121.0 ?
C20 C21 H21 121.0 ?
C21 C22 C23 119.4(3) ?
C21 C22 H22 120.3 ?
C23 C22 H22 120.3 ?
N3 C23 C22 123.2(3) ?
N3 C23 H23 118.4 ?
C22 C23 H23 118.4 ?

loop_
_geom_bond_atom_site_label_1
_geom_bond_atom_site_label_2
_geom_bond_distance
_geom_bond_publ_flag
Cu1 O1 1.880(2) yes
Cu1 N1 1.904(3) yes
Cu1 O2 1.922(2) yes
Cu1 N3 1.997(3) yes
N1 C1 1.284(4) yes
N1 N2 1.395(3) yes
N2 C12 1.319(4) yes
N3 C23 1.323(4) ?
N3 C19 1.333(5) ?
O1 C3 1.302(4) yes
O2 C12 1.288(3) yes
O3 C14 1.353(4) yes
O3 H3 0.8200 yes
C1 C2 1.420(4) ?
C1 H1 0.9300 ?
C2 C3 1.409(4) ?
C2 C11 1.443(4) ?
C3 C4 1.430(4) ?
C4 C5 1.344(5) ?
C4 H4 0.9300 ?
C5 C6 1.412(5) ?
C5 H5 0.9300 ?
C6 C7 1.406(5) ?
C6 C11 1.413(4) ?
C7 C8 1.346(5) ?
C7 H7 0.9300 ?
C8 C9 1.394(5) ?
C8 H8 0.9300 ?
C9 C10 1.368(5) ?
C9 H9 0.9300 ?
C10 C11 1.411(5) ?
C10 H10 0.9300 ?
C12 C13 1.473(4) ?
C13 C14 1.386(5) ?
C13 C18 1.389(4) ?
C14 C15 1.391(5) ?
C15 C16 1.363(5) ?
C15 H15 0.9300 ?
C16 C17 1.366(5) ?
C16 H16 0.9300 ?
C17 C18 1.372(4) ?
C17 H17 0.9300 ?
C18 H18 0.9300 ?
C19 C20 1.353(5) ?
C19 H19 0.9300 ?
C20 C21 1.360(5) ?
C20 H20 0.9300 ?
C21 C22 1.360(5) ?
C21 H21 0.9300 ?
C22 C23 1.368(5) ?
C22 H22 0.9300 ?
C23 H23 0.9300 ?

loop_
_geom_hbond_atom_site_label_D
_geom_hbond_atom_site_label_H
_geom_hbond_atom_site_label_A
_geom_hbond_site_symmetry_A
_geom_hbond_distance_DH
_geom_hbond_distance_HA
_geom_hbond_distance_DA
_geom_hbond_angle_DHA
C20 H20 O3 4_566 0.93 2.81 3.347(5) 118

loop_
_geom_torsion_atom_site_label_1
_geom_torsion_atom_site_label_2
_geom_torsion_atom_site_label_3
_geom_torsion_atom_site_label_4
_geom_torsion
O1 Cu1 N1 C1 3.6(3)
O2 Cu1 N1 C1 -179.0(3)
N3 Cu1 N1 C1 -135.3(7)
O1 Cu1 N1 N2 -178.60(19)
O2 Cu1 N1 N2 -1.20(18)
N3 Cu1 N1 N2 42.5(8)
C1 N1 N2 C12 -179.7(3)
Cu1 N1 N2 C12 2.3(3)
O1 Cu1 N3 C23 -8.6(3)
N1 Cu1 N3 C23 130.3(7)
O2 Cu1 N3 C23 173.4(3)
O1 Cu1 N3 C19 173.3(3)
N1 Cu1 N3 C19 -47.8(8)
O2 Cu1 N3 C19 -4.7(3)
N1 Cu1 O1 C3 -1.2(3)
O2 Cu1 O1 C3 -25.9(10)
N3 Cu1 O1 C3 173.0(3)
O1 Cu1 O2 C12 24.8(10)
N1 Cu1 O2 C12 -0.2(2)
N3 Cu1 O2 C12 -174.1(2)
N2 N1 C1 C2 177.5(3)
Cu1 N1 C1 C2 -4.8(5)
N1 C1 C2 C3 2.5(5)
N1 C1 C2 C11 -178.7(3)
Cu1 O1 C3 C2 -0.3(5)
Cu1 O1 C3 C4 -179.8(2)
C1 C2 C3 O1 0.1(5)
C11 C2 C3 O1 -178.6(3)
C1 C2 C3 C4 179.7(3)
C11 C2 C3 C4 1.0(4)
O1 C3 C4 C5 178.9(3)
C2 C3 C4 C5 -0.7(5)
C3 C4 C5 C6 0.0(6)
C4 C5 C6 C7 -178.8(3)
C4 C5 C6 C11 0.4(5)
C5 C6 C7 C8 -179.9(3)
C11 C6 C7 C8 0.9(5)
C6 C7 C8 C9 -0.4(6)
C7 C8 C9 C10 -0.7(5)
C8 C9 C10 C11 1.2(5)
C9 C10 C11 C6 -0.7(5)
C9 C10 C11 C2 179.9(3)
C7 C6 C11 C10 -0.3(5)
C5 C6 C11 C10 -179.6(3)
C7 C6 C11 C2 179.1(3)
C5 C6 C11 C2 -0.1(5)
C3 C2 C11 C10 178.8(3)
C1 C2 C11 C10 0.1(5)
C3 C2 C11 C6 -0.6(4)
C1 C2 C11 C6 -179.4(3)
Cu1 O2 C12 N2 1.7(4)
Cu1 O2 C12 C13 -177.6(2)
N1 N2 C12 O2 -2.7(4)
N1 N2 C12 C13 176.6(2)
O2 C12 C13 C14 174.5(3)
N2 C12 C13 C14 -4.8(5)
O2 C12 C13 C18 -4.7(4)
N2 C12 C13 C18 175.9(3)
C18 C13 C14 O3 -178.7(3)
C12 C13 C14 O3 2.0(5)
C18 C13 C14 C15 1.0(5)
C12 C13 C14 C15 -178.3(3)
O3 C14 C15 C16 178.5(4)
C13 C14 C15 C16 -1.2(6)
C14 C15 C16 C17 1.1(6)
C15 C16 C17 C18 -0.8(6)
C16 C17 C18 C13 0.6(5)
C14 C13 C18 C17 -0.7(5)
C12 C13 C18 C17 178.6(3)
C23 N3 C19 C20 -1.6(6)
Cu1 N3 C19 C20 176.6(4)
N3 C19 C20 C21 1.1(7)
C19 C20 C21 C22 0.7(7)
C20 C21 C22 C23 -2.0(7)
C19 N3 C23 C22 0.2(6)
Cu1 N3 C23 C22 -178.0(3)
C21 C22 C23 N3 1.6(6)
